data_4064111
loop_
_publ_author_name
'Hu, Dan-Fu'
'Weng, Chia-Ming'
'Hong, Fung-E'

_publ_section_title
;
 Preparation of New Buchwald-Type Secondary Phosphine Oxide Ligands and
 Applications in Suzuki&#x2212;Miyaura Reactions
;
_journal_issue 5
_journal_name_full Organometallics
_journal_page_first 1139
_journal_paper_doi 10.1021/om101132t
_journal_volume 30
_journal_year 2011
_chemical_formula_moiety 'C26 H32 Cl2 N4 O2 P2 Pd, C H2 Cl2'
_chemical_formula_sum 'C27 H34 Cl4 N4 O2 P2 Pd'
_chemical_formula_weight 756.72
_chemical_name_systematic
; 
 ? 
;
_space_group_IT_number 2
_symmetry_cell_setting triclinic
_symmetry_space_group_name_Hall '-P 1'
_symmetry_space_group_name_H-M 'P -1'
_atom_sites_solution_hydrogens geom
_atom_sites_solution_primary direct
_atom_sites_solution_secondary difmap
_audit_creation_method SHELXL-97
_cell_angle_alpha 64.689(4)
_cell_angle_beta 78.257(4)
_cell_angle_gamma 83.434(3)
_cell_formula_units_Z 2
_cell_length_a 10.0071(4)
_cell_length_b 13.9650(5)
_cell_length_c 14.1585(6)
_cell_measurement_reflns_used 8396
_cell_measurement_temperature 103(2)
_cell_measurement_theta_max 29.1730
_cell_measurement_theta_min 2.9411
_cell_volume 1750.42(13)
_computing_structure_refinement 'SHELXL-97 (Sheldrick, 1997)'
_computing_structure_solution 'SHELXS-97 (Sheldrick, 1990)'
_diffrn_ambient_temperature 103(2)
_diffrn_measured_fraction_theta_full 0.998
_diffrn_measured_fraction_theta_max 0.833
_diffrn_measurement_device_type 'Xcalibur, Sapphire3, Gemini'
_diffrn_measurement_method '\w scans'
_diffrn_radiation_monochromator graphite
_diffrn_radiation_source 'fine-focus sealed tube'
_diffrn_radiation_type MoK\a
_diffrn_radiation_wavelength 0.71073
_diffrn_reflns_av_R_equivalents 0.0242
_diffrn_reflns_av_sigmaI/netI 0.0431
_diffrn_reflns_limit_h_max 13
_diffrn_reflns_limit_h_min -12
_diffrn_reflns_limit_k_max 19
_diffrn_reflns_limit_k_min -18
_diffrn_reflns_limit_l_max 19
_diffrn_reflns_limit_l_min -18
_diffrn_reflns_number 13024
_diffrn_reflns_theta_full 25.00
_diffrn_reflns_theta_max 29.20
_diffrn_reflns_theta_min 2.95
_exptl_absorpt_coefficient_mu 0.956
_exptl_absorpt_correction_T_max 0.8318
_exptl_absorpt_correction_T_min 0.7010
_exptl_absorpt_correction_type multi-scan
_exptl_crystal_colour yellow
_exptl_crystal_density_diffrn 1.438
_exptl_crystal_density_method 'not measured'
_exptl_crystal_description dichloromathane
_exptl_crystal_F_000 770
_exptl_crystal_size_max 0.40
_exptl_crystal_size_mid 0.40
_exptl_crystal_size_min 0.20
_refine_diff_density_max 4.044
_refine_diff_density_min -0.638
_refine_diff_density_rms 0.202
_refine_ls_extinction_method none
_refine_ls_goodness_of_fit_ref 1.021
_refine_ls_hydrogen_treatment constr
_refine_ls_matrix_type full
_refine_ls_number_parameters 361
_refine_ls_number_reflns 7913
_refine_ls_number_restraints 0
_refine_ls_restrained_S_all 1.001
_refine_ls_R_factor_all 0.0712
_refine_ls_R_factor_gt 0.0546
_refine_ls_shift/su_max 0.000
_refine_ls_shift/su_mean 0.000
_refine_ls_structure_factor_coef Fsqd
_refine_ls_weighting_details 'calc w=1/[\s^2^(Fo^2^)+(0.1700P)^2^+0.0000P] where P=(Fo^2^+2Fc^2^)/3'
_refine_ls_weighting_scheme calc
_refine_ls_wR_factor_gt 0.2117
_refine_ls_wR_factor_ref 0.2176
_reflns_number_gt 6077
_reflns_number_total 7913
_reflns_threshold_expression >2sigma(I)
_cod_data_source_file om101132t_si_001.cif
_cod_data_source_block hong172m
_cod_original_cell_volume 1750.42(12)
_cod_original_sg_symbol_H-M P-1
_cod_original_formula_sum 'C27 H34 Cl4 N4 O2 P2 Pd '
_cod_database_code 4064111

loop_
_symmetry_equiv_pos_as_xyz
'x, y, z'
'-x, -y, -z'

loop_
_atom_site_label
_atom_site_type_symbol
_atom_site_fract_x
_atom_site_fract_y
_atom_site_fract_z
_atom_site_U_iso_or_equiv
_atom_site_adp_type
_atom_site_occupancy
_atom_site_symmetry_multiplicity
_atom_site_calc_flag
_atom_site_refinement_flags
Pd1 Pd 0.64790(3) 0.58403(3) 0.73303(3) 0.01155(15) Uani 1 1 d .
Cl1 Cl 0.44353(11) 0.52780(9) 0.71595(9) 0.0161(3) Uani 1 1 d .
Cl2 Cl 0.62197(12) 0.44740(9) 0.90899(9) 0.0180(3) Uani 1 1 d .
P2 P 0.65427(13) 0.71087(10) 0.56606(10) 0.0143(3) Uani 1 1 d .
P1 P 0.83625(13) 0.64437(10) 0.75205(10) 0.0150(3) Uani 1 1 d .
O2 O 0.7328(4) 0.8115(3) 0.5397(3) 0.0224(8) Uani 1 1 d .
N1 N 0.8155(4) 0.7667(3) 0.8775(3) 0.0153(8) Uani 1 1 d .
O1 O 0.8981(4) 0.7449(3) 0.6601(3) 0.0236(8) Uani 1 1 d .
N2 N 0.6994(4) 0.6240(3) 0.9565(3) 0.0161(8) Uani 1 1 d .
N4 N 0.4204(5) 0.7518(4) 0.4759(4) 0.0229(10) Uani 1 1 d .
C22 C 0.4837(5) 0.7632(4) 0.5438(4) 0.0178(10) Uani 1 1 d .
N3 N 0.4033(5) 0.8158(4) 0.5984(4) 0.0231(10) Uani 1 1 d .
C8 C 0.6821(5) 0.6701(4) 1.0268(4) 0.0201(11) Uani 1 1 d .
H8A H 0.6297 0.6440 1.0963 0.024 Uiso 1 1 calc R
C9 C 0.7799(5) 0.6824(4) 0.8665(4) 0.0168(10) Uani 1 1 d .
C15 C 0.4661(6) 0.9460(5) 0.6522(4) 0.0243(12) Uani 1 1 d .
H15A H 0.4749 0.9970 0.5807 0.029 Uiso 1 1 calc R
C7 C 0.7542(5) 0.7598(4) 0.9779(4) 0.0189(10) Uani 1 1 d .
H7A H 0.7618 0.8089 1.0066 0.023 Uiso 1 1 calc R
C1 C 0.9037(5) 0.8514(4) 0.8048(4) 0.0146(9) Uani 1 1 d .
C25 C 0.6517(6) 0.5666(4) 0.4778(4) 0.0233(11) Uani 1 1 d .
H25A H 0.6922 0.5434 0.4216 0.035 Uiso 1 1 calc R
H25B H 0.5550 0.5856 0.4741 0.035 Uiso 1 1 calc R
H25C H 0.6602 0.5089 0.5470 0.035 Uiso 1 1 calc R
C6 C 1.0248(5) 0.8603(4) 0.8324(4) 0.0195(11) Uani 1 1 d .
H6A H 1.0488 0.8109 0.8980 0.023 Uiso 1 1 calc R
C5 C 1.1105(6) 0.9413(4) 0.7642(5) 0.0249(12) Uani 1 1 d .
H5A H 1.1935 0.9485 0.7830 0.030 Uiso 1 1 calc R
C23 C 0.7257(5) 0.6623(4) 0.4631(4) 0.0189(10) Uani 1 1 d .
C4 C 1.0749(6) 1.0127(4) 0.6673(5) 0.0283(13) Uani 1 1 d .
H4B H 1.1351 1.0672 0.6191 0.034 Uiso 1 1 calc R
C17 C 0.4758(5) 0.9005(4) 0.8344(4) 0.0218(11) Uani 1 1 d .
H17A H 0.4919 0.9199 0.8877 0.026 Uiso 1 1 calc R
C19 C 0.4181(6) 0.7695(4) 0.7816(4) 0.0229(12) Uani 1 1 d .
H19A H 0.3942 0.6993 0.7992 0.028 Uiso 1 1 calc R
C18 C 0.4400(6) 0.7987(5) 0.8605(5) 0.0271(13) Uani 1 1 d .
H18A H 0.4302 0.7480 0.9323 0.032 Uiso 1 1 calc R
C2 C 0.8640(5) 0.9245(4) 0.7102(4) 0.0216(11) Uani 1 1 d .
H2C H 0.7786 0.9199 0.6932 0.026 Uiso 1 1 calc R
C26 C 0.7218(7) 0.7512(5) 0.3504(4) 0.0306(14) Uani 1 1 d .
H26A H 0.7603 0.7236 0.2972 0.046 Uiso 1 1 calc R
H26B H 0.7755 0.8107 0.3395 0.046 Uiso 1 1 calc R
H26C H 0.6270 0.7756 0.3433 0.046 Uiso 1 1 calc R
C12 C 0.9516(6) 0.4554(5) 0.8967(5) 0.0318(14) Uani 1 1 d .
H12A H 1.0349 0.4119 0.9132 0.048 Uiso 1 1 calc R
H12B H 0.8848 0.4142 0.8892 0.048 Uiso 1 1 calc R
H12C H 0.9133 0.4772 0.9542 0.048 Uiso 1 1 calc R
C14 C 0.4317(5) 0.8440(4) 0.6793(4) 0.0213(11) Uani 1 1 d .
C3 C 0.9530(6) 1.0040(4) 0.6420(5) 0.0280(13) Uani 1 1 d .
H3A H 0.9291 1.0535 0.5763 0.034 Uiso 1 1 calc R
C10 C 0.9856(5) 0.5532(5) 0.7936(5) 0.0227(12) Uani 1 1 d .
C16 C 0.4878(6) 0.9734(5) 0.7315(4) 0.0232(11) Uani 1 1 d .
H16A H 0.5114 1.0438 0.7136 0.028 Uiso 1 1 calc R
C24 C 0.8746(6) 0.6304(5) 0.4758(6) 0.0335(14) Uani 1 1 d .
H24A H 0.9185 0.6042 0.4225 0.050 Uiso 1 1 calc R
H24B H 0.8781 0.5745 0.5469 0.050 Uiso 1 1 calc R
H24C H 0.9227 0.6922 0.4661 0.050 Uiso 1 1 calc R
C13 C 1.0914(5) 0.6183(5) 0.8044(5) 0.0310(14) Uani 1 1 d .
H13A H 1.1718 0.5730 0.8264 0.047 Uiso 1 1 calc R
H13B H 1.0511 0.6453 0.8578 0.047 Uiso 1 1 calc R
H13C H 1.1187 0.6778 0.7360 0.047 Uiso 1 1 calc R
C21 C 0.2916(7) 0.7987(6) 0.4885(5) 0.0360(16) Uani 1 1 d .
H21A H 0.2214 0.8024 0.4507 0.043 Uiso 1 1 calc R
C20 C 0.2802(7) 0.8382(6) 0.5623(5) 0.0390(17) Uani 1 1 d .
H20A H 0.2027 0.8742 0.5848 0.047 Uiso 1 1 calc R
C11 C 1.0446(6) 0.5190(6) 0.7034(6) 0.0397(17) Uani 1 1 d .
H11A H 1.1238 0.4709 0.7220 0.059 Uiso 1 1 calc R
H11B H 1.0728 0.5817 0.6380 0.059 Uiso 1 1 calc R
H11C H 0.9748 0.4826 0.6926 0.059 Uiso 1 1 calc R
Cl3 Cl 0.5568(2) 1.16814(15) 0.84846(15) 0.0501(5) Uani 1 1 d .
Cl4 Cl 0.8046(2) 1.2816(2) 0.7190(2) 0.0640(6) Uani 1 1 d .
C27 C 0.6242(7) 1.2847(5) 0.7399(6) 0.0378(15) Uani 1 1 d .
H27A H 0.5935 1.2917 0.6750 0.045 Uiso 1 1 calc R
H27B H 0.5885 1.3474 0.7539 0.045 Uiso 1 1 calc R

loop_
_atom_site_aniso_label
_atom_site_aniso_U_11
_atom_site_aniso_U_22
_atom_site_aniso_U_33
_atom_site_aniso_U_23
_atom_site_aniso_U_13
_atom_site_aniso_U_12
Pd1 0.0088(2) 0.0137(2) 0.0123(2) -0.00518(16) -0.00046(14) -0.00407(13)
Cl1 0.0113(5) 0.0195(6) 0.0160(5) -0.0048(5) -0.0026(4) -0.0056(4)
Cl2 0.0188(6) 0.0178(6) 0.0157(6) -0.0034(5) -0.0038(4) -0.0072(4)
P2 0.0163(6) 0.0141(6) 0.0126(6) -0.0057(5) 0.0000(5) -0.0042(5)
P1 0.0105(6) 0.0229(7) 0.0154(6) -0.0117(5) 0.0011(5) -0.0056(5)
O2 0.028(2) 0.0189(18) 0.0183(18) -0.0051(15) 0.0011(15) -0.0133(15)
N1 0.0125(19) 0.020(2) 0.0143(19) -0.0084(17) 0.0000(15) -0.0046(16)
O1 0.0196(19) 0.035(2) 0.0201(18) -0.0142(17) 0.0038(15) -0.0166(16)
N2 0.014(2) 0.022(2) 0.0135(19) -0.0086(17) 0.0016(16) -0.0071(16)
N4 0.026(2) 0.026(2) 0.017(2) -0.0103(19) -0.0078(18) 0.0073(19)
C22 0.022(3) 0.013(2) 0.016(2) -0.0038(19) -0.0049(19) 0.0008(19)
N3 0.025(2) 0.026(2) 0.019(2) -0.0096(19) -0.0070(18) 0.0051(19)
C8 0.017(2) 0.028(3) 0.016(2) -0.010(2) 0.0022(19) -0.008(2)
C9 0.009(2) 0.023(3) 0.020(2) -0.011(2) 0.0006(18) -0.0059(18)
C15 0.030(3) 0.025(3) 0.016(2) -0.007(2) -0.001(2) -0.002(2)
C7 0.018(2) 0.028(3) 0.015(2) -0.013(2) 0.0012(19) -0.009(2)
C1 0.012(2) 0.016(2) 0.017(2) -0.0092(19) 0.0016(18) -0.0036(17)
C25 0.026(3) 0.025(3) 0.025(3) -0.017(2) -0.001(2) -0.005(2)
C6 0.014(2) 0.024(3) 0.021(3) -0.010(2) -0.001(2) -0.004(2)
C5 0.016(2) 0.030(3) 0.031(3) -0.015(3) 0.003(2) -0.009(2)
C23 0.018(2) 0.025(3) 0.016(2) -0.011(2) 0.0007(19) -0.007(2)
C4 0.029(3) 0.020(3) 0.030(3) -0.009(2) 0.009(2) -0.009(2)
C17 0.021(3) 0.026(3) 0.022(3) -0.013(2) -0.006(2) 0.003(2)
C19 0.031(3) 0.018(3) 0.020(3) -0.007(2) -0.009(2) 0.005(2)
C18 0.037(3) 0.023(3) 0.021(3) -0.007(2) -0.010(2) 0.004(2)
C2 0.016(2) 0.025(3) 0.024(3) -0.010(2) -0.003(2) 0.003(2)
C26 0.041(4) 0.031(3) 0.017(3) -0.008(2) 0.006(2) -0.016(3)
C12 0.017(3) 0.037(3) 0.044(4) -0.018(3) -0.011(3) 0.005(2)
C14 0.020(3) 0.027(3) 0.017(2) -0.011(2) -0.005(2) 0.007(2)
C3 0.032(3) 0.020(3) 0.022(3) -0.003(2) 0.000(2) 0.005(2)
C10 0.011(2) 0.037(3) 0.034(3) -0.028(3) -0.005(2) 0.003(2)
C16 0.023(3) 0.027(3) 0.019(3) -0.009(2) -0.001(2) -0.003(2)
C24 0.019(3) 0.049(4) 0.045(4) -0.034(3) 0.002(3) -0.001(3)
C13 0.010(2) 0.052(4) 0.042(4) -0.031(3) -0.001(2) -0.004(2)
C21 0.037(3) 0.050(4) 0.032(3) -0.026(3) -0.023(3) 0.024(3)
C20 0.035(3) 0.053(4) 0.039(4) -0.028(3) -0.024(3) 0.026(3)
C11 0.021(3) 0.068(5) 0.050(4) -0.047(4) -0.006(3) 0.007(3)
Cl3 0.0624(12) 0.0416(10) 0.0414(10) -0.0129(8) -0.0037(9) -0.0099(8)
Cl4 0.0369(10) 0.0910(17) 0.0761(15) -0.0486(13) 0.0002(10) -0.0095(10)
C27 0.037(4) 0.035(3) 0.043(4) -0.020(3) -0.002(3) -0.001(3)

loop_
_atom_type_symbol
_atom_type_description
_atom_type_scat_dispersion_real
_atom_type_scat_dispersion_imag
_atom_type_scat_source
C C 0.0033 0.0016 'International Tables Vol C Tables 4.2.6.8 and 6.1.1.4'
H H 0.0000 0.0000 'International Tables Vol C Tables 4.2.6.8 and 6.1.1.4'
O O 0.0106 0.0060 'International Tables Vol C Tables 4.2.6.8 and 6.1.1.4'
P P 0.1023 0.0942 'International Tables Vol C Tables 4.2.6.8 and 6.1.1.4'
Pd Pd -0.9988 1.0072 'International Tables Vol C Tables 4.2.6.8 and 6.1.1.4'
N N 0.0061 0.0033 'International Tables Vol C Tables 4.2.6.8 and 6.1.1.4'
Cl Cl 0.1484 0.1585 'International Tables Vol C Tables 4.2.6.8 and 6.1.1.4'

loop_
_geom_angle_atom_site_label_1
_geom_angle_atom_site_label_2
_geom_angle_atom_site_label_3
_geom_angle
P1 Pd1 P2 92.10(5)
P1 Pd1 Cl1 176.86(4)
P2 Pd1 Cl1 87.62(5)
P1 Pd1 Cl2 92.58(5)
P2 Pd1 Cl2 175.17(5)
Cl1 Pd1 Cl2 87.64(4)
O2 P2 C22 103.0(2)
O2 P2 C23 107.2(2)
C22 P2 C23 106.8(2)
O2 P2 Pd1 115.33(16)
C22 P2 Pd1 110.43(17)
C23 P2 Pd1 113.26(17)
O1 P1 C9 104.8(2)
O1 P1 C10 104.9(2)
C9 P1 C10 101.8(2)
O1 P1 Pd1 117.28(16)
C9 P1 Pd1 105.27(15)
C10 P1 Pd1 120.59(19)
C9 N1 C7 108.5(4)
C9 N1 C1 129.4(4)
C7 N1 C1 122.2(4)
C9 N2 C8 110.3(4)
C22 N4 C21 104.6(5)
N4 C22 N3 112.2(5)
N4 C22 P2 124.0(4)
N3 C22 P2 123.7(4)
C20 N3 C22 106.1(5)
C20 N3 C14 123.7(5)
C22 N3 C14 130.3(5)
C7 C8 N2 106.7(4)
C7 C8 H8A 126.6
N2 C8 H8A 126.6
N2 C9 N1 107.4(4)
N2 C9 P1 124.1(4)
N1 C9 P1 128.5(4)
C14 C15 C16 118.9(5)
C14 C15 H15A 120.6
C16 C15 H15A 120.6
C8 C7 N1 107.2(5)
C8 C7 H7A 126.4
N1 C7 H7A 126.4
C6 C1 C2 121.4(5)
C6 C1 N1 118.6(4)
C2 C1 N1 120.0(5)
C23 C25 H25A 109.5
C23 C25 H25B 109.5
H25A C25 H25B 109.5
C23 C25 H25C 109.5
H25A C25 H25C 109.5
H25B C25 H25C 109.5
C5 C6 C1 119.6(5)
C5 C6 H6A 120.2
C1 C6 H6A 120.2
C4 C5 C6 119.7(5)
C4 C5 H5A 120.1
C6 C5 H5A 120.1
C24 C23 C25 109.3(5)
C24 C23 C26 108.9(5)
C25 C23 C26 109.9(5)
C24 C23 P2 105.7(4)
C25 C23 P2 111.9(4)
C26 C23 P2 111.0(4)
C3 C4 C5 120.0(5)
C3 C4 H4B 120.0
C5 C4 H4B 120.0
C16 C17 C18 119.6(5)
C16 C17 H17A 120.2
C18 C17 H17A 120.2
C14 C19 C18 118.8(5)
C14 C19 H19A 120.6
C18 C19 H19A 120.6
C17 C18 C19 120.3(5)
C17 C18 H18A 119.8
C19 C18 H18A 119.8
C1 C2 C3 117.9(5)
C1 C2 H2C 121.0
C3 C2 H2C 121.0
C23 C26 H26A 109.5
C23 C26 H26B 109.5
H26A C26 H26B 109.5
C23 C26 H26C 109.5
H26A C26 H26C 109.5
H26B C26 H26C 109.5
C10 C12 H12A 109.5
C10 C12 H12B 109.5
H12A C12 H12B 109.5
C10 C12 H12C 109.5
H12A C12 H12C 109.5
H12B C12 H12C 109.5
C19 C14 C15 121.5(5)
C19 C14 N3 119.1(5)
C15 C14 N3 119.3(5)
C4 C3 C2 121.3(5)
C4 C3 H3A 119.3
C2 C3 H3A 119.3
C12 C10 C13 109.9(5)
C12 C10 C11 109.4(5)
C13 C10 C11 109.4(5)
C12 C10 P1 114.4(4)
C13 C10 P1 106.9(4)
C11 C10 P1 106.8(4)
C17 C16 C15 121.0(6)
C17 C16 H16A 119.5
C15 C16 H16A 119.5
C23 C24 H24A 109.5
C23 C24 H24B 109.5
H24A C24 H24B 109.5
C23 C24 H24C 109.5
H24A C24 H24C 109.5
H24B C24 H24C 109.5
C10 C13 H13A 109.5
C10 C13 H13B 109.5
H13A C13 H13B 109.5
C10 C13 H13C 109.5
H13A C13 H13C 109.5
H13B C13 H13C 109.5
C20 C21 N4 110.5(5)
C20 C21 H21A 124.7
N4 C21 H21A 124.7
C21 C20 N3 106.5(5)
C21 C20 H20A 126.7
N3 C20 H20A 126.7
C10 C11 H11A 109.5
C10 C11 H11B 109.5
H11A C11 H11B 109.5
C10 C11 H11C 109.5
H11A C11 H11C 109.5
H11B C11 H11C 109.5
Cl4 C27 Cl3 111.5(4)
Cl4 C27 H27A 109.3
Cl3 C27 H27A 109.3
Cl4 C27 H27B 109.3
Cl3 C27 H27B 109.3
H27A C27 H27B 108.0

loop_
_geom_bond_atom_site_label_1
_geom_bond_atom_site_label_2
_geom_bond_distance
Pd1 P1 2.2581(13)
Pd1 P2 2.2615(13)
Pd1 Cl1 2.3640(12)
Pd1 Cl2 2.3875(12)
P2 O2 1.555(4)
P2 C22 1.812(5)
P2 C23 1.846(5)
P1 O1 1.535(4)
P1 C9 1.877(5)
P1 C10 1.867(5)
N1 C9 1.347(7)
N1 C7 1.395(6)
N1 C1 1.437(6)
N2 C9 1.335(6)
N2 C8 1.373(7)
N4 C22 1.323(7)
N4 C21 1.391(7)
C22 N3 1.373(7)
N3 C20 1.382(8)
N3 C14 1.445(7)
C8 C7 1.354(7)
C8 H8A 0.9500
C15 C14 1.374(8)
C15 C16 1.391(8)
C15 H15A 0.9500
C7 H7A 0.9500
C1 C6 1.381(7)
C1 C2 1.395(7)
C25 C23 1.518(7)
C25 H25A 0.9800
C25 H25B 0.9800
C25 H25C 0.9800
C6 C5 1.378(7)
C6 H6A 0.9500
C5 C4 1.396(9)
C5 H5A 0.9500
C23 C24 1.529(8)
C23 C26 1.553(8)
C4 C3 1.372(9)
C4 H4B 0.9500
C17 C16 1.365(8)
C17 C18 1.378(8)
C17 H17A 0.9500
C19 C14 1.365(7)
C19 C18 1.405(8)
C19 H19A 0.9500
C18 H18A 0.9500
C2 C3 1.385(8)
C2 H2C 0.9500
C26 H26A 0.9800
C26 H26B 0.9800
C26 H26C 0.9800
C12 C10 1.520(9)
C12 H12A 0.9800
C12 H12B 0.9800
C12 H12C 0.9800
C3 H3A 0.9500
C10 C13 1.542(8)
C10 C11 1.535(8)
C16 H16A 0.9500
C24 H24A 0.9800
C24 H24B 0.9800
C24 H24C 0.9800
C13 H13A 0.9800
C13 H13B 0.9800
C13 H13C 0.9800
C21 C20 1.357(9)
C21 H21A 0.9500
C20 H20A 0.9500
C11 H11A 0.9800
C11 H11B 0.9800
C11 H11C 0.9800
Cl3 C27 1.777(7)
Cl4 C27 1.767(7)
C27 H27A 0.9900
C27 H27B 0.9900
